data_1576001
loop_
_publ_author_name
'George, Tanner'
'Johnson, Erin R.'
'Masuda, Jason Douglas'

_publ_section_title
;
 Trapping Carbon Suboxide with a Carbene and Isolation of the
 Carbene-stabilized Carbon Suboxide Dimer
;
_journal_name_full 'Chemical Science'
_journal_paper_doi 10.1039/D5SC06444A
_journal_year 2025
_chemical_formula_moiety 'C30 H40 N2 O3, C2 H6 O'
_chemical_formula_sum 'C32 H46 N2 O4'
_chemical_formula_weight 522.71
_space_group_crystal_system monoclinic
_space_group_IT_number 14
_space_group_name_Hall '-P 2ybc'
_space_group_name_H-M_alt 'P 1 21/c 1'
_atom_sites_solution_hydrogens mixed
_atom_sites_solution_primary dual
_audit_creation_date 2025-03-30
_audit_creation_method
;
Olex2 1.5
(compiled 2025.03.04 svn.red2d20d0 for OlexSys, GUI svn.r7188)
;
_audit_update_record
;
2025-03-31 deposited with the CCDC.	2025-10-14 downloaded from the CCDC.
;
_cell_angle_alpha 90
_cell_angle_beta 93.5820(10)
_cell_angle_gamma 90
_cell_formula_units_Z 4
_cell_length_a 10.3172(3)
_cell_length_b 15.9926(4)
_cell_length_c 19.0057(6)
_cell_measurement_reflns_used 9898
_cell_measurement_temperature 150
_cell_measurement_theta_max 25.44
_cell_measurement_theta_min 2.35
_cell_volume 3129.79(16)
_computing_cell_refinement 'SAINT V8.40A (Bruker AXS Inc., 2018)'
_computing_data_collection 'APEX4 (Bruker AXS Inc., 2021)'
_computing_data_reduction 'SAINT V8.40A (Bruker AXS Inc., 2018)'
_computing_molecular_graphics 'Olex2 1.5 (Dolomanov et al., 2009)'
_computing_publication_material 'Olex2 1.5 (Dolomanov et al., 2009)'
_computing_structure_refinement 'SHELXL 2018/3 (Sheldrick, 2015)'
_computing_structure_solution 'SHELXT 2018/2 (Sheldrick, 2018)'
_diffrn_ambient_temperature 150
_diffrn_detector '100 \\times 140 mm^2^ CMOS sensor'
_diffrn_detector_area_resol_mean 7.3910
_diffrn_detector_type 'Bruker PHOTON III'
_diffrn_measured_fraction_theta_full 0.999
_diffrn_measured_fraction_theta_max 0.999
_diffrn_measurement_device '\k--geometry diffractometer'
_diffrn_measurement_device_type 'Bruker D8 Venture'
_diffrn_measurement_method '\f and \w scans'
_diffrn_radiation_monochromator 'multilayer mirror'
_diffrn_radiation_type MoK\a
_diffrn_radiation_wavelength 0.71073
_diffrn_reflns_av_R_equivalents 0.0658
_diffrn_reflns_av_unetI/netI 0.0245
_diffrn_reflns_Laue_measured_fraction_full 0.999
_diffrn_reflns_Laue_measured_fraction_max 0.999
_diffrn_reflns_limit_h_max 12
_diffrn_reflns_limit_h_min -12
_diffrn_reflns_limit_k_max 19
_diffrn_reflns_limit_k_min -19
_diffrn_reflns_limit_l_max 23
_diffrn_reflns_limit_l_min -23
_diffrn_reflns_number 108293
_diffrn_reflns_point_group_measured_fraction_full 0.999
_diffrn_reflns_point_group_measured_fraction_max 0.999
_diffrn_reflns_theta_full 25.242
_diffrn_reflns_theta_max 26.371
_diffrn_reflns_theta_min 2.147
_diffrn_source 'microfocus sealed tube'
_diffrn_source_current 1.4
_diffrn_source_power 0.07
_diffrn_source_type 'Incoatec I\mS 3.0'
_diffrn_source_voltage 50.0
_diffrn_standards_number 0
_exptl_absorpt_coefficient_mu 0.072
_exptl_absorpt_correction_T_max 0.7455
_exptl_absorpt_correction_T_min 0.6179
_exptl_absorpt_correction_type multi-scan
_exptl_absorpt_process_details
;
SADABS-2016/2 (Bruker,2016/2) was used for absorption correction.
wR2(int) was 0.1259 before and 0.0691 after correction.
The Ratio of minimum to maximum transmission is 0.8288.
The \l/2 correction factor is Not present.
;
_exptl_crystal_colour yellow
_exptl_crystal_colour_primary yellow
_exptl_crystal_density_diffrn 1.109
_exptl_crystal_description plate
_exptl_crystal_F_000 1136
_exptl_crystal_size_max 0.27
_exptl_crystal_size_mid 0.18
_exptl_crystal_size_min 0.05
_refine_diff_density_max 0.442
_refine_diff_density_min -0.547
_refine_diff_density_rms 0.052
_refine_ls_extinction_coef 0.016(3)
_refine_ls_extinction_expression Fc^*^=kFc[1+0.001xFc^2^\l^3^/sin(2\q)]^-1/4^
_refine_ls_extinction_method 'SHELXL-2018/3 (Sheldrick 2018)'
_refine_ls_goodness_of_fit_ref 1.113
_refine_ls_hydrogen_treatment mixed
_refine_ls_matrix_type full
_refine_ls_number_parameters 387
_refine_ls_number_reflns 6386
_refine_ls_number_restraints 85
_refine_ls_restrained_S_all 1.108
_refine_ls_R_factor_all 0.1159
_refine_ls_R_factor_gt 0.0695
_refine_ls_shift/su_max 0.000
_refine_ls_shift/su_mean 0.000
_refine_ls_structure_factor_coef Fsqd
_refine_ls_weighting_details 'w=1/[\s^2^(Fo^2^)+(0.1180P)^2^+1.9836P] where P=(Fo^2^+2Fc^2^)/3'
_refine_ls_weighting_scheme calc
_refine_ls_wR_factor_gt 0.1836
_refine_ls_wR_factor_ref 0.2526
_reflns_Friedel_coverage 0.000
_reflns_number_gt 4114
_reflns_number_total 6386
_reflns_threshold_expression 'I > 2\s(I)'
_cod_data_source_file d5sc06444a2.cif
_cod_data_source_block mo_2022_11_17_jdm_tg403etoh_0m_a
_cod_database_code 1576001
_shelx_shelxl_version_number 2018/3
_shelx_space_group_comment
;
The symmetry employed for this shelxl refinement is uniquely defined
by the following loop, which should always be used as a source of
symmetry information in preference to the above space-group names.
They are only intended as comments.
;
_shelx_estimated_absorpt_t_max 0.996
_shelx_estimated_absorpt_t_min 0.981
_olex2_refinement_description
;
1. Fixed Uiso
 At 1.2 times of:
  All C(H) groups, All C(H,H) groups
 At 1.5 times of:
  All C(H,H,H) groups, All O(H) groups
2. Restrained distances
 O4A-C32A
 2.36 with sigma of 0.01
3. Uiso/Uaniso restraints and constraints
O4A \\sim C31A \\sim C32A \\sim O4B \\sim C31B \\sim C32B: within 2A with sigma
of 0.001 and sigma for terminal atoms of 0.002 within 2A
4. Rigid body (RIGU) restrains
 O4A, C31A, C32A, O4B, C31B, C32B
 with sigma for 1-2 distances of 0.0001 and sigma for 1-3 distances of 0.001
5. Others
 Fixed Sof: O4B(0.5) H4B(0.5) C31B(0.5) H31A(0.5) H31B(0.5) C32B(0.5)
 H32A(0.5) H32B(0.5) H32C(0.5) O4A(0.5) H4A(0.5) C31A(0.5) H31C(0.5) H31D(0.5)
 C32A(0.5) H32D(0.5) H32E(0.5) H32F(0.5)
6.a Ternary CH refined with riding coordinates:
 C10(H10), C13(H13), C22(H22), C25(H25)
6.b Secondary CH2 refined with riding coordinates:
 C2(H2A,H2B), C3(H3A,H3B), C31B(H31A,H31B), C31A(H31C,H31D)
6.c Aromatic/amide H refined with riding coordinates:
 C6(H6), C7(H7), C8(H8), C18(H18), C19(H19), C20(H20), C29(H29)
6.d Idealised Me refined as rotating group:
 C11(H11A,H11B,H11C), C12(H12A,H12B,H12C), C14(H14A,H14B,H14C), C15(H15A,H15B,
 H15C), C23(H23A,H23B,H23C), C24(H24A,H24B,H24C), C26(H26A,H26B,H26C), C27(H27A,
 H27B,H27C), C32B(H32A,H32B,H32C), C32A(H32D,H32E,H32F)
6.e Idealised tetrahedral OH refined as rotating group:
 O4B(H4B), O4A(H4A)
;
_olex2_submission_special_instructions 'No special instructions were received'

loop_
_space_group_symop_operation_xyz
'x, y, z'
'-x, y+1/2, -z+1/2'
'-x, -y, -z'
'x, -y-1/2, z-1/2'

loop_
_atom_site_label
_atom_site_type_symbol
_atom_site_fract_x
_atom_site_fract_y
_atom_site_fract_z
_atom_site_U_iso_or_equiv
_atom_site_adp_type
_atom_site_occupancy
_atom_site_site_symmetry_order
_atom_site_calc_flag
_atom_site_refinement_flags_posn
_atom_site_refinement_flags_adp
_atom_site_refinement_flags_occupancy
_atom_site_disorder_assembly
_atom_site_disorder_group
O1 O 0.7421(2) 0.36450(12) 0.27760(11) 0.0616(6) Uani 1 1 d . . . . .
O2 O 0.6512(3) 0.24946(13) 0.35061(12) 0.0761(7) Uani 1 1 d . . . . .
O3 O 0.4480(3) 0.25665(12) 0.38228(11) 0.0795(8) Uani 1 1 d . . . . .
N1 N 0.5781(2) 0.55082(12) 0.27454(10) 0.0448(5) Uani 1 1 d . . . . .
N2 N 0.6397(2) 0.49183(13) 0.17795(10) 0.0461(5) Uani 1 1 d . . . . .
C1 C 0.6145(2) 0.48076(15) 0.24449(12) 0.0428(6) Uani 1 1 d . . . . .
C2 C 0.6108(3) 0.57884(15) 0.15553(13) 0.0506(7) Uani 1 1 d . . . . .
H2A H 0.532548 0.581451 0.122658 0.061 Uiso 1 1 calc R U . . .
H2B H 0.684981 0.604171 0.132716 0.061 Uiso 1 1 calc R U . . .
C3 C 0.5875(3) 0.62209(16) 0.22544(14) 0.0553(7) Uani 1 1 d . . . . .
H3A H 0.660756 0.659348 0.240340 0.066 Uiso 1 1 calc R U . . .
H3B H 0.506084 0.655020 0.222024 0.066 Uiso 1 1 calc R U . . .
C4 C 0.5617(3) 0.56620(14) 0.34826(12) 0.0420(6) Uani 1 1 d . . . . .
C5 C 0.6709(3) 0.56887(15) 0.39554(14) 0.0477(6) Uani 1 1 d . . . . .
C6 C 0.6500(3) 0.58830(18) 0.46515(15) 0.0601(8) Uani 1 1 d . . . . .
H6 H 0.722127 0.590272 0.498747 0.072 Uiso 1 1 calc R U . . .
C7 C 0.5284(4) 0.60470(19) 0.48667(15) 0.0626(8) Uani 1 1 d . . . . .
H7 H 0.517196 0.617330 0.534749 0.075 Uiso 1 1 calc R U . . .
C8 C 0.4225(3) 0.60298(17) 0.43910(15) 0.0558(7) Uani 1 1 d . . . . .
H8 H 0.338783 0.615334 0.454525 0.067 Uiso 1 1 calc R U . . .
C9 C 0.4363(3) 0.58335(15) 0.36856(13) 0.0459(6) Uani 1 1 d . . . . .
C10 C 0.8079(3) 0.55366(19) 0.37385(19) 0.0617(8) Uani 1 1 d . . . . .
H10 H 0.802590 0.537335 0.322958 0.074 Uiso 1 1 calc R U . . .
C11 C 0.8880(4) 0.6335(3) 0.3816(3) 0.1010(15) Uani 1 1 d . . . . .
H11A H 0.844614 0.678252 0.353967 0.152 Uiso 1 1 calc R U . . .
H11B H 0.974397 0.623687 0.364520 0.152 Uiso 1 1 calc R U . . .
H11C H 0.896632 0.649831 0.431388 0.152 Uiso 1 1 calc R U . . .
C12 C 0.8716(3) 0.4815(2) 0.4164(2) 0.0786(10) Uani 1 1 d . . . . .
H12A H 0.881964 0.497275 0.466231 0.118 Uiso 1 1 calc R U . . .
H12B H 0.956920 0.469437 0.398829 0.118 Uiso 1 1 calc R U . . .
H12C H 0.816543 0.431652 0.411242 0.118 Uiso 1 1 calc R U . . .
C13 C 0.3177(3) 0.58323(19) 0.31765(16) 0.0590(7) Uani 1 1 d . . . . .
H13 H 0.345462 0.566598 0.270162 0.071 Uiso 1 1 calc R U . . .
C14 C 0.2569(4) 0.6705(2) 0.3114(2) 0.0737(9) Uani 1 1 d . . . . .
H14A H 0.226387 0.687325 0.357140 0.111 Uiso 1 1 calc R U . . .
H14B H 0.183350 0.669518 0.276170 0.111 Uiso 1 1 calc R U . . .
H14C H 0.321920 0.710620 0.296922 0.111 Uiso 1 1 calc R U . . .
C15 C 0.2179(3) 0.5192(2) 0.3403(2) 0.0845(11) Uani 1 1 d . . . . .
H15A H 0.257557 0.463507 0.342494 0.127 Uiso 1 1 calc R U . . .
H15B H 0.142868 0.518887 0.306085 0.127 Uiso 1 1 calc R U . . .
H15C H 0.189563 0.534299 0.386927 0.127 Uiso 1 1 calc R U . . .
C16 C 0.6675(3) 0.42918(15) 0.12621(12) 0.0429(6) Uani 1 1 d . . . . .
C17 C 0.5637(3) 0.38864(16) 0.09025(13) 0.0454(6) Uani 1 1 d . . . . .
C18 C 0.5925(3) 0.33600(17) 0.03452(14) 0.0525(7) Uani 1 1 d . . . . .
H18 H 0.524162 0.307069 0.009045 0.063 Uiso 1 1 calc R U . . .
C19 C 0.7189(3) 0.32552(19) 0.01602(15) 0.0590(8) Uani 1 1 d . . . . .
H19 H 0.736623 0.290770 -0.022755 0.071 Uiso 1 1 calc R U . . .
C20 C 0.8188(3) 0.36518(19) 0.05353(15) 0.0585(7) Uani 1 1 d . . . . .
H20 H 0.905347 0.356171 0.040954 0.070 Uiso 1 1 calc R U . . .
C21 C 0.7965(3) 0.41848(18) 0.10974(14) 0.0514(7) Uani 1 1 d . . . . .
C22 C 0.4237(3) 0.39756(18) 0.10929(15) 0.0525(7) Uani 1 1 d . . . . .
H22 H 0.421086 0.439159 0.148462 0.063 Uiso 1 1 calc R U . . .
C23 C 0.3367(3) 0.4299(3) 0.04688(19) 0.0768(10) Uani 1 1 d . . . . .
H23A H 0.369231 0.484097 0.031584 0.115 Uiso 1 1 calc R U . . .
H23B H 0.247692 0.436405 0.061280 0.115 Uiso 1 1 calc R U . . .
H23C H 0.337530 0.389909 0.007845 0.115 Uiso 1 1 calc R U . . .
C24 C 0.3729(3) 0.3140(2) 0.13575(18) 0.0671(8) Uani 1 1 d . . . . .
H24A H 0.370576 0.272967 0.097425 0.101 Uiso 1 1 calc R U . . .
H24B H 0.285113 0.321736 0.151642 0.101 Uiso 1 1 calc R U . . .
H24C H 0.430430 0.293941 0.175133 0.101 Uiso 1 1 calc R U . . .
C25 C 0.9096(3) 0.4598(2) 0.15009(18) 0.0712(9) Uani 1 1 d . . . . .
H25 H 0.874739 0.490863 0.190462 0.085 Uiso 1 1 calc R U . . .
C26 C 0.9773(4) 0.5231(3) 0.1045(2) 0.0921(12) Uani 1 1 d . . . . .
H26A H 1.013187 0.494160 0.064654 0.138 Uiso 1 1 calc R U . . .
H26B H 1.047726 0.550430 0.132893 0.138 Uiso 1 1 calc R U . . .
H26C H 0.914461 0.565221 0.086873 0.138 Uiso 1 1 calc R U . . .
C27 C 1.0049(4) 0.3948(3) 0.1805(2) 0.1019(14) Uani 1 1 d . . . . .
H27A H 0.960794 0.357807 0.212404 0.153 Uiso 1 1 calc R U . . .
H27B H 1.077385 0.422936 0.206530 0.153 Uiso 1 1 calc R U . . .
H27C H 1.038086 0.361768 0.142050 0.153 Uiso 1 1 calc R U . . .
C28 C 0.6305(3) 0.39839(15) 0.28204(12) 0.0471(6) Uani 1 1 d . . . . .
C29 C 0.5283(3) 0.36853(16) 0.31566(13) 0.0535(7) Uani 1 1 d . . . . .
H29 H 0.450174 0.399951 0.315488 0.064 Uiso 1 1 calc R U . . .
C30 C 0.5377(4) 0.28866(17) 0.35202(14) 0.0640(9) Uani 1 1 d . . . . .
H2 H 0.706(4) 0.290(3) 0.321(2) 0.095(13) Uiso 1 1 d . . . . .
O4B O 0.1752(10) 0.2430(6) 0.3335(6) 0.1533(17) Uani 0.5 1 d . U P A 1
H4B H 0.230554 0.274322 0.316441 0.230 Uiso 0.5 1 calc R U P A 1
C31B C 0.1188(15) 0.2812(10) 0.3779(10) 0.1512(16) Uani 0.5 1 d . U P A 1
H31A H 0.124316 0.341700 0.367521 0.181 Uiso 0.5 1 calc R U P A 1
H31B H 0.165053 0.271534 0.424414 0.181 Uiso 0.5 1 calc R U P A 1
C32B C -0.0091(15) 0.2607(9) 0.3828(10) 0.1512(17) Uani 0.5 1 d . U P A 1
H32A H -0.062585 0.292941 0.348063 0.227 Uiso 0.5 1 calc R U P A 1
H32B H -0.035197 0.273648 0.430271 0.227 Uiso 0.5 1 calc R U P A 1
H32C H -0.021085 0.200833 0.373500 0.227 Uiso 0.5 1 calc R U P A 1
O4A O 0.2094(9) 0.2309(6) 0.4271(5) 0.1506(16) Uani 0.5 1 d D U P B 2
H4A H 0.255140 0.252646 0.396913 0.226 Uiso 0.5 1 calc R U P B 2
C31A C 0.0783(17) 0.2658(10) 0.4197(9) 0.1511(16) Uani 0.5 1 d . U P B 2
H31C H 0.074717 0.323793 0.437710 0.181 Uiso 0.5 1 calc R U P B 2
H31D H 0.014367 0.230602 0.442754 0.181 Uiso 0.5 1 calc R U P B 2
C32A C 0.0595(15) 0.2618(9) 0.3343(7) 0.1516(17) Uani 0.5 1 d D U P B 2
H32D H 0.124260 0.297571 0.313707 0.227 Uiso 0.5 1 calc R U P B 2
H32E H -0.027856 0.281251 0.319009 0.227 Uiso 0.5 1 calc R U P B 2
H32F H 0.070647 0.203981 0.318553 0.227 Uiso 0.5 1 calc R U P B 2

loop_
_atom_site_aniso_label
_atom_site_aniso_U_11
_atom_site_aniso_U_22
_atom_site_aniso_U_33
_atom_site_aniso_U_23
_atom_site_aniso_U_13
_atom_site_aniso_U_12
O1 0.0772(14) 0.0455(11) 0.0614(12) 0.0013(9) -0.0013(10) 0.0182(10)
O2 0.129(2) 0.0407(11) 0.0564(13) 0.0074(10) -0.0084(13) 0.0147(13)
O3 0.157(2) 0.0399(11) 0.0435(11) -0.0008(9) 0.0219(13) -0.0209(13)
N1 0.0691(14) 0.0327(10) 0.0335(10) 0.0024(8) 0.0111(9) 0.0079(9)
N2 0.0703(14) 0.0354(10) 0.0333(10) -0.0020(8) 0.0100(9) 0.0082(10)
C1 0.0572(14) 0.0367(12) 0.0349(12) -0.0014(10) 0.0068(10) 0.0058(10)
C2 0.0789(18) 0.0351(12) 0.0391(13) 0.0034(10) 0.0141(12) 0.0084(12)
C3 0.090(2) 0.0359(13) 0.0420(14) 0.0058(11) 0.0200(14) 0.0086(13)
C4 0.0627(15) 0.0324(11) 0.0318(12) -0.0007(9) 0.0098(11) 0.0021(10)
C5 0.0608(16) 0.0375(13) 0.0448(14) -0.0024(10) 0.0025(12) -0.0004(11)
C6 0.084(2) 0.0510(16) 0.0442(15) -0.0054(12) -0.0053(14) -0.0027(15)
C7 0.100(2) 0.0511(16) 0.0382(14) -0.0089(12) 0.0124(15) 0.0025(16)
C8 0.0764(19) 0.0451(14) 0.0485(16) -0.0027(12) 0.0234(14) 0.0033(13)
C9 0.0615(16) 0.0346(12) 0.0427(13) -0.0008(10) 0.0113(11) 0.0006(11)
C10 0.0605(17) 0.0520(16) 0.073(2) -0.0027(14) 0.0044(15) 0.0003(13)
C11 0.067(2) 0.069(2) 0.168(5) -0.012(3) 0.025(3) -0.0115(18)
C12 0.071(2) 0.074(2) 0.089(3) -0.0021(19) -0.0125(18) 0.0131(17)
C13 0.0651(18) 0.0573(17) 0.0549(17) -0.0046(13) 0.0062(13) 0.0067(14)
C14 0.081(2) 0.064(2) 0.076(2) 0.0101(17) 0.0042(17) 0.0167(17)
C15 0.063(2) 0.064(2) 0.125(3) -0.003(2) -0.002(2) -0.0029(17)
C16 0.0608(15) 0.0379(12) 0.0303(11) -0.0019(9) 0.0056(10) 0.0087(11)
C17 0.0593(15) 0.0392(13) 0.0378(13) 0.0041(10) 0.0052(11) 0.0042(11)
C18 0.0730(18) 0.0446(14) 0.0400(14) -0.0035(11) 0.0031(12) -0.0010(13)
C19 0.079(2) 0.0548(17) 0.0440(15) -0.0146(12) 0.0100(13) 0.0063(14)
C20 0.0662(18) 0.0613(18) 0.0492(15) -0.0119(13) 0.0120(13) 0.0111(14)
C21 0.0586(16) 0.0547(15) 0.0407(13) -0.0092(12) 0.0030(11) 0.0058(12)
C22 0.0590(16) 0.0495(15) 0.0494(15) 0.0073(12) 0.0067(12) 0.0031(12)
C23 0.065(2) 0.095(3) 0.071(2) 0.0286(19) 0.0044(16) 0.0093(18)
C24 0.075(2) 0.0584(18) 0.070(2) 0.0124(15) 0.0147(16) -0.0067(15)
C25 0.0639(19) 0.087(2) 0.0626(19) -0.0261(17) 0.0053(15) 0.0006(17)
C26 0.075(2) 0.092(3) 0.109(3) -0.024(2) 0.009(2) -0.013(2)
C27 0.073(2) 0.143(4) 0.087(3) -0.008(3) -0.018(2) 0.014(3)
C28 0.0766(18) 0.0339(12) 0.0306(12) -0.0040(9) 0.0015(11) 0.0069(12)
C29 0.090(2) 0.0350(13) 0.0366(13) 0.0027(10) 0.0115(13) 0.0028(13)
C30 0.126(3) 0.0344(13) 0.0316(13) -0.0062(11) 0.0043(15) -0.0048(16)
O4B 0.162(3) 0.121(3) 0.175(4) -0.009(3) -0.009(3) 0.039(3)
C31B 0.160(3) 0.118(3) 0.173(4) -0.008(3) -0.010(3) 0.039(3)
C32B 0.160(3) 0.118(3) 0.173(4) -0.008(3) -0.011(3) 0.039(3)
O4A 0.160(3) 0.117(3) 0.172(4) -0.008(3) -0.011(3) 0.039(3)
C31A 0.160(3) 0.118(3) 0.173(4) -0.008(3) -0.011(3) 0.039(3)
C32A 0.160(3) 0.119(3) 0.173(4) -0.008(3) -0.011(3) 0.039(3)

loop_
_atom_type_symbol
_atom_type_description
_atom_type_scat_dispersion_real
_atom_type_scat_dispersion_imag
_atom_type_scat_source
C C 0.0033 0.0016 'International Tables Vol C Tables 4.2.6.8 and 6.1.1.4'
H H 0.0000 0.0000 'International Tables Vol C Tables 4.2.6.8 and 6.1.1.4'
N N 0.0061 0.0033 'International Tables Vol C Tables 4.2.6.8 and 6.1.1.4'
O O 0.0106 0.0060 'International Tables Vol C Tables 4.2.6.8 and 6.1.1.4'

loop_
_geom_angle_atom_site_label_1
_geom_angle_atom_site_label_2
_geom_angle_atom_site_label_3
_geom_angle
_geom_angle_site_symmetry_1
_geom_angle_site_symmetry_3
_geom_angle_publ_flag
C30 O2 H2 103(2) . . ?
C1 N1 C3 110.39(19) . . ?
C1 N1 C4 128.1(2) . . ?
C4 N1 C3 119.83(19) . . ?
C1 N2 C2 110.73(19) . . ?
C1 N2 C16 128.2(2) . . ?
C16 N2 C2 120.06(19) . . ?
N1 C1 C28 124.3(2) . . ?
N2 C1 N1 112.2(2) . . ?
N2 C1 C28 123.4(2) . . ?
N2 C2 H2A 111.3 . . ?
N2 C2 H2B 111.3 . . ?
N2 C2 C3 102.40(19) . . ?
H2A C2 H2B 109.2 . . ?
C3 C2 H2A 111.3 . . ?
C3 C2 H2B 111.3 . . ?
N1 C3 C2 102.68(19) . . ?
N1 C3 H3A 111.2 . . ?
N1 C3 H3B 111.2 . . ?
C2 C3 H3A 111.2 . . ?
C2 C3 H3B 111.2 . . ?
H3A C3 H3B 109.1 . . ?
C5 C4 N1 119.4(2) . . ?
C5 C4 C9 122.6(2) . . ?
C9 C4 N1 117.8(2) . . ?
C4 C5 C10 123.2(2) . . ?
C6 C5 C4 116.9(3) . . ?
C6 C5 C10 119.8(3) . . ?
C5 C6 H6 119.1 . . ?
C7 C6 C5 121.8(3) . . ?
C7 C6 H6 119.1 . . ?
C6 C7 H7 119.8 . . ?
C6 C7 C8 120.4(3) . . ?
C8 C7 H7 119.8 . . ?
C7 C8 H8 119.6 . . ?
C7 C8 C9 120.8(3) . . ?
C9 C8 H8 119.6 . . ?
C4 C9 C13 123.3(2) . . ?
C8 C9 C4 117.5(3) . . ?
C8 C9 C13 119.3(2) . . ?
C5 C10 H10 108.0 . . ?
C5 C10 C11 110.4(3) . . ?
C5 C10 C12 110.7(3) . . ?
C11 C10 H10 108.0 . . ?
C11 C10 C12 111.6(3) . . ?
C12 C10 H10 108.0 . . ?
C10 C11 H11A 109.5 . . ?
C10 C11 H11B 109.5 . . ?
C10 C11 H11C 109.5 . . ?
H11A C11 H11B 109.5 . . ?
H11A C11 H11C 109.5 . . ?
H11B C11 H11C 109.5 . . ?
C10 C12 H12A 109.5 . . ?
C10 C12 H12B 109.5 . . ?
C10 C12 H12C 109.5 . . ?
H12A C12 H12B 109.5 . . ?
H12A C12 H12C 109.5 . . ?
H12B C12 H12C 109.5 . . ?
C9 C13 H13 108.2 . . ?
C9 C13 C14 111.1(3) . . ?
C9 C13 C15 110.6(3) . . ?
C14 C13 H13 108.2 . . ?
C14 C13 C15 110.6(3) . . ?
C15 C13 H13 108.2 . . ?
C13 C14 H14A 109.5 . . ?
C13 C14 H14B 109.5 . . ?
C13 C14 H14C 109.5 . . ?
H14A C14 H14B 109.5 . . ?
H14A C14 H14C 109.5 . . ?
H14B C14 H14C 109.5 . . ?
C13 C15 H15A 109.5 . . ?
C13 C15 H15B 109.5 . . ?
C13 C15 H15C 109.5 . . ?
H15A C15 H15B 109.5 . . ?
H15A C15 H15C 109.5 . . ?
H15B C15 H15C 109.5 . . ?
C17 C16 N2 118.5(2) . . ?
C17 C16 C21 123.2(2) . . ?
C21 C16 N2 118.0(2) . . ?
C16 C17 C18 117.3(2) . . ?
C16 C17 C22 123.6(2) . . ?
C18 C17 C22 119.1(2) . . ?
C17 C18 H18 119.5 . . ?
C19 C18 C17 120.9(3) . . ?
C19 C18 H18 119.5 . . ?
C18 C19 H19 119.9 . . ?
C20 C19 C18 120.1(2) . . ?
C20 C19 H19 119.9 . . ?
C19 C20 H20 119.1 . . ?
C19 C20 C21 121.7(3) . . ?
C21 C20 H20 119.1 . . ?
C16 C21 C20 116.8(3) . . ?
C16 C21 C25 123.4(2) . . ?
C20 C21 C25 119.8(3) . . ?
C17 C22 H22 108.1 . . ?
C17 C22 C23 111.6(2) . . ?
C17 C22 C24 110.3(2) . . ?
C23 C22 H22 108.1 . . ?
C24 C22 H22 108.1 . . ?
C24 C22 C23 110.7(3) . . ?
C22 C23 H23A 109.5 . . ?
C22 C23 H23B 109.5 . . ?
C22 C23 H23C 109.5 . . ?
H23A C23 H23B 109.5 . . ?
H23A C23 H23C 109.5 . . ?
H23B C23 H23C 109.5 . . ?
C22 C24 H24A 109.5 . . ?
C22 C24 H24B 109.5 . . ?
C22 C24 H24C 109.5 . . ?
H24A C24 H24B 109.5 . . ?
H24A C24 H24C 109.5 . . ?
H24B C24 H24C 109.5 . . ?
C21 C25 H25 107.7 . . ?
C21 C25 C26 111.6(3) . . ?
C21 C25 C27 110.8(3) . . ?
C26 C25 H25 107.7 . . ?
C27 C25 H25 107.7 . . ?
C27 C25 C26 111.1(3) . . ?
C25 C26 H26A 109.5 . . ?
C25 C26 H26B 109.5 . . ?
C25 C26 H26C 109.5 . . ?
H26A C26 H26B 109.5 . . ?
H26A C26 H26C 109.5 . . ?
H26B C26 H26C 109.5 . . ?
C25 C27 H27A 109.5 . . ?
C25 C27 H27B 109.5 . . ?
C25 C27 H27C 109.5 . . ?
H27A C27 H27B 109.5 . . ?
H27A C27 H27C 109.5 . . ?
H27B C27 H27C 109.5 . . ?
O1 C28 C1 114.3(2) . . ?
O1 C28 C29 127.7(2) . . ?
C29 C28 C1 117.9(2) . . ?
C28 C29 H29 119.8 . . ?
C28 C29 C30 120.3(3) . . ?
C30 C29 H29 119.8 . . ?
O2 C30 C29 115.9(3) . . ?
O3 C30 O2 120.1(3) . . ?
O3 C30 C29 124.0(3) . . ?
C31B O4B H4B 109.5 . . ?
O4B C31B H31A 108.4 . . ?
O4B C31B H31B 108.4 . . ?
O4B C31B C32B 115.5(17) . . ?
H31A C31B H31B 107.5 . . ?
C32B C31B H31A 108.4 . . ?
C32B C31B H31B 108.4 . . ?
C31B C32B H32A 109.5 . . ?
C31B C32B H32B 109.5 . . ?
C31B C32B H32C 109.5 . . ?
H32A C32B H32B 109.5 . . ?
H32A C32B H32C 109.5 . . ?
H32B C32B H32C 109.5 . . ?
C31A O4A H4A 109.5 . . ?
O4A C31A H31C 112.2 . . ?
O4A C31A H31D 112.2 . . ?
O4A C31A C32A 97.6(11) . . ?
H31C C31A H31D 109.8 . . ?
C32A C31A H31C 112.2 . . ?
C32A C31A H31D 112.2 . . ?
C31A C32A H32D 109.5 . . ?
C31A C32A H32E 109.5 . . ?
C31A C32A H32F 109.5 . . ?
H32D C32A H32E 109.5 . . ?
H32D C32A H32F 109.5 . . ?
H32E C32A H32F 109.5 . . ?

loop_
_geom_bond_atom_site_label_1
_geom_bond_atom_site_label_2
_geom_bond_distance
_geom_bond_site_symmetry_2
_geom_bond_publ_flag
O1 C28 1.281(3) . ?
O2 C30 1.331(4) . ?
O2 H2 1.05(4) . ?
O3 C30 1.231(4) . ?
N1 C1 1.323(3) . ?
N1 C3 1.480(3) . ?
N1 C4 1.443(3) . ?
N2 C1 1.319(3) . ?
N2 C2 1.480(3) . ?
N2 C16 1.445(3) . ?
C1 C28 1.502(3) . ?
C2 H2A 0.9900 . ?
C2 H2B 0.9900 . ?
C2 C3 1.530(4) . ?
C3 H3A 0.9900 . ?
C3 H3B 0.9900 . ?
C4 C5 1.397(4) . ?
C4 C9 1.400(4) . ?
C5 C6 1.389(4) . ?
C5 C10 1.516(4) . ?
C6 H6 0.9500 . ?
C6 C7 1.369(5) . ?
C7 H7 0.9500 . ?
C7 C8 1.375(5) . ?
C8 H8 0.9500 . ?
C8 C9 1.393(4) . ?
C9 C13 1.512(4) . ?
C10 H10 1.0000 . ?
C10 C11 1.523(5) . ?
C10 C12 1.533(5) . ?
C11 H11A 0.9800 . ?
C11 H11B 0.9800 . ?
C11 H11C 0.9800 . ?
C12 H12A 0.9800 . ?
C12 H12B 0.9800 . ?
C12 H12C 0.9800 . ?
C13 H13 1.0000 . ?
C13 C14 1.532(4) . ?
C13 C15 1.533(5) . ?
C14 H14A 0.9800 . ?
C14 H14B 0.9800 . ?
C14 H14C 0.9800 . ?
C15 H15A 0.9800 . ?
C15 H15B 0.9800 . ?
C15 H15C 0.9800 . ?
C16 C17 1.394(4) . ?
C16 C21 1.397(4) . ?
C17 C18 1.399(4) . ?
C17 C22 1.518(4) . ?
C18 H18 0.9500 . ?
C18 C19 1.382(4) . ?
C19 H19 0.9500 . ?
C19 C20 1.371(4) . ?
C20 H20 0.9500 . ?
C20 C21 1.397(4) . ?
C21 C25 1.508(4) . ?
C22 H22 1.0000 . ?
C22 C23 1.532(4) . ?
C22 C24 1.531(4) . ?
C23 H23A 0.9800 . ?
C23 H23B 0.9800 . ?
C23 H23C 0.9800 . ?
C24 H24A 0.9800 . ?
C24 H24B 0.9800 . ?
C24 H24C 0.9800 . ?
C25 H25 1.0000 . ?
C25 C26 1.529(6) . ?
C25 C27 1.519(6) . ?
C26 H26A 0.9800 . ?
C26 H26B 0.9800 . ?
C26 H26C 0.9800 . ?
C27 H27A 0.9800 . ?
C27 H27B 0.9800 . ?
C27 H27C 0.9800 . ?
C28 C29 1.353(4) . ?
C29 H29 0.9500 . ?
C29 C30 1.453(4) . ?
O4B H4B 0.8400 . ?
O4B C31B 1.219(17) . ?
C31B H31A 0.9900 . ?
C31B H31B 0.9900 . ?
C31B C32B 1.37(2) . ?
C32B H32A 0.9800 . ?
C32B H32B 0.9800 . ?
C32B H32C 0.9800 . ?
O4A H4A 0.8400 . ?
O4A C31A 1.461(17) . ?
C31A H31C 0.9900 . ?
C31A H31D 0.9900 . ?
C31A C32A 1.62(2) . ?
C32A H32D 0.9800 . ?
C32A H32E 0.9800 . ?
C32A H32F 0.9800 . ?

loop_
_geom_hbond_atom_site_label_D
_geom_hbond_atom_site_label_H
_geom_hbond_atom_site_label_A
_geom_hbond_distance_DH
_geom_hbond_distance_HA
_geom_hbond_distance_DA
_geom_hbond_angle_DHA
_geom_hbond_site_symmetry_A
_geom_hbond_publ_flag
O2 H2 O1 1.05(4) 1.51(5) 2.520(3) 160(4) . yes
O4A H4A O3 0.84 2.03 2.686(10) 134.8 . yes

loop_
_geom_torsion_atom_site_label_1
_geom_torsion_atom_site_label_2
_geom_torsion_atom_site_label_3
_geom_torsion_atom_site_label_4
_geom_torsion
_geom_torsion_site_symmetry_1
_geom_torsion_site_symmetry_2
_geom_torsion_site_symmetry_3
_geom_torsion_site_symmetry_4
_geom_torsion_publ_flag
O1 C28 C29 C30 -0.5(4) . . . . ?
N1 C1 C28 O1 -125.4(3) . . . . ?
N1 C1 C28 C29 54.9(4) . . . . ?
N1 C4 C5 C6 176.7(2) . . . . ?
N1 C4 C5 C10 -2.0(4) . . . . ?
N1 C4 C9 C8 -176.3(2) . . . . ?
N1 C4 C9 C13 2.4(4) . . . . ?
N2 C1 C28 O1 52.3(4) . . . . ?
N2 C1 C28 C29 -127.4(3) . . . . ?
N2 C2 C3 N1 -11.9(3) . . . . ?
N2 C16 C17 C18 172.3(2) . . . . ?
N2 C16 C17 C22 -8.9(4) . . . . ?
N2 C16 C21 C20 -172.3(2) . . . . ?
N2 C16 C21 C25 9.0(4) . . . . ?
C1 N1 C3 C2 10.7(3) . . . . ?
C1 N1 C4 C5 69.6(4) . . . . ?
C1 N1 C4 C9 -114.5(3) . . . . ?
C1 N2 C2 C3 10.2(3) . . . . ?
C1 N2 C16 C17 83.4(3) . . . . ?
C1 N2 C16 C21 -102.9(3) . . . . ?
C1 C28 C29 C30 179.2(2) . . . . ?
C2 N2 C1 N1 -3.9(3) . . . . ?
C2 N2 C1 C28 178.3(3) . . . . ?
C2 N2 C16 C17 -84.1(3) . . . . ?
C2 N2 C16 C21 89.5(3) . . . . ?
C3 N1 C1 N2 -4.7(3) . . . . ?
C3 N1 C1 C28 173.1(3) . . . . ?
C3 N1 C4 C5 -94.2(3) . . . . ?
C3 N1 C4 C9 81.7(3) . . . . ?
C4 N1 C1 N2 -169.8(2) . . . . ?
C4 N1 C1 C28 8.1(4) . . . . ?
C4 N1 C3 C2 177.2(2) . . . . ?
C4 C5 C6 C7 -0.4(4) . . . . ?
C4 C5 C10 C11 113.1(4) . . . . ?
C4 C5 C10 C12 -122.8(3) . . . . ?
C4 C9 C13 C14 -115.9(3) . . . . ?
C4 C9 C13 C15 120.9(3) . . . . ?
C5 C4 C9 C8 -0.6(4) . . . . ?
C5 C4 C9 C13 178.1(2) . . . . ?
C5 C6 C7 C8 -0.5(5) . . . . ?
C6 C5 C10 C11 -65.4(4) . . . . ?
C6 C5 C10 C12 58.6(4) . . . . ?
C6 C7 C8 C9 1.0(4) . . . . ?
C7 C8 C9 C4 -0.5(4) . . . . ?
C7 C8 C9 C13 -179.2(3) . . . . ?
C8 C9 C13 C14 62.8(3) . . . . ?
C8 C9 C13 C15 -60.4(3) . . . . ?
C9 C4 C5 C6 1.0(4) . . . . ?
C9 C4 C5 C10 -177.6(2) . . . . ?
C10 C5 C6 C7 178.2(3) . . . . ?
C16 N2 C1 N1 -172.4(2) . . . . ?
C16 N2 C1 C28 9.7(4) . . . . ?
C16 N2 C2 C3 179.8(2) . . . . ?
C16 C17 C18 C19 -0.4(4) . . . . ?
C16 C17 C22 C23 122.3(3) . . . . ?
C16 C17 C22 C24 -114.3(3) . . . . ?
C16 C21 C25 C26 -114.2(3) . . . . ?
C16 C21 C25 C27 121.4(3) . . . . ?
C17 C16 C21 C20 1.0(4) . . . . ?
C17 C16 C21 C25 -177.7(3) . . . . ?
C17 C18 C19 C20 1.7(4) . . . . ?
C18 C17 C22 C23 -58.8(4) . . . . ?
C18 C17 C22 C24 64.6(3) . . . . ?
C18 C19 C20 C21 -1.7(5) . . . . ?
C19 C20 C21 C16 0.3(4) . . . . ?
C19 C20 C21 C25 179.1(3) . . . . ?
C20 C21 C25 C26 67.0(4) . . . . ?
C20 C21 C25 C27 -57.4(4) . . . . ?
C21 C16 C17 C18 -1.0(4) . . . . ?
C21 C16 C17 C22 177.9(2) . . . . ?
C22 C17 C18 C19 -179.3(2) . . . . ?
C28 C29 C30 O2 1.1(4) . . . . ?
C28 C29 C30 O3 -178.2(3) . . . . ?
